data_4313073
loop_
_publ_author_name
'Christian Lorber'
'Robert Choukroun'
'Bruno Donnadieu'

_publ_contact_author 'Dr Christian Lorber'
_publ_contact_author_address
;
Laboratoire de Chimie de Coordination
UPR-CNRS 8241
205, route de Narbonne
31077 Toulouse cedex, France                                               
;
_publ_contact_author_email ' lorber@lcc-toulouse.fr '
_publ_section_title
;
 Synthesis and Crystal Structure of Unprecedented Phosphine Adducts of
 d1-Aryl Imido-Vanadium(IV) Complexes
;
_journal_name_full 'Inorganic Chemistry'
_journal_page_first 673
_journal_page_last 675
_journal_paper_doi 10.1021/ic026089m
_journal_volume 42
_journal_year 2003
_chemical_formula_sum 'C44 H86 Cl8 N2 P6 V2'
_chemical_formula_weight 1214.44
_chemical_name_systematic
;
 ?
;
_space_group_IT_number 14
_symmetry_cell_setting monoclinic
_symmetry_space_group_name_Hall '-P 2ybc'
_symmetry_space_group_name_H-M 'P 1 21/c 1'
_atom_sites_solution_hydrogens geom
_atom_sites_solution_primary direct
_atom_sites_solution_secondary difmap
_audit_creation_method SHELXL-97
_cell_angle_alpha 90.000(5)
_cell_angle_beta 90.660(5)
_cell_angle_gamma 90.000(5)
_cell_formula_units_Z 2
_cell_length_a 10.769(5)
_cell_length_b 15.902(5)
_cell_length_c 18.413(5)
_cell_measurement_temperature 180(2)
_cell_volume 3153(2)
_computing_cell_refinement 'Crysalis RED version beta 169(Oxford Diffraction)'
_computing_data_collection 'Crysalis CCD version beta 169(Oxford Diffraction)'
_computing_data_reduction 'Crysalis RED version beta 169(Oxford Diffraction)'
_computing_molecular_graphics 'ORTEP3 for Windows (Farrugia, 1997)'
_computing_publication_material 'SHELXL-97 (Sheldrick, 1997)'
_computing_structure_refinement 'SHELXL-97 (Sheldrick, 1997)'
_computing_structure_solution 'SIR92 (Giacovazzo et al, 1992)'
_diffrn_ambient_temperature 180(2)
_diffrn_measured_fraction_theta_full 0.993
_diffrn_measured_fraction_theta_max 0.993
_diffrn_measurement_device 'Crysalis Oxford Diffraction'
_diffrn_measurement_method \f
_diffrn_radiation_monochromator graphite
_diffrn_radiation_source 'fine-focus sealed tube'
_diffrn_radiation_type MoK\a
_diffrn_radiation_wavelength 0.71073
_diffrn_reflns_av_R_equivalents 0.0982
_diffrn_reflns_av_sigmaI/netI 0.0660
_diffrn_reflns_limit_h_max 10
_diffrn_reflns_limit_h_min -10
_diffrn_reflns_limit_k_max 15
_diffrn_reflns_limit_k_min -15
_diffrn_reflns_limit_l_max 17
_diffrn_reflns_limit_l_min -18
_diffrn_reflns_number 11812
_diffrn_reflns_theta_full 20.81
_diffrn_reflns_theta_max 20.81
_diffrn_reflns_theta_min 3.36
_diffrn_standards_decay_% <0.1
_diffrn_standards_interval_time 'every frame'
_exptl_absorpt_coefficient_mu 0.817
_exptl_absorpt_correction_T_max 0.843
_exptl_absorpt_correction_T_min 0.504
_exptl_absorpt_correction_type semi-empirical
_exptl_crystal_colour 'Dark red'
_exptl_crystal_density_diffrn 1.279
_exptl_crystal_density_method 'not measured'
_exptl_crystal_description platelet
_exptl_crystal_F_000 1272
_exptl_crystal_size_max 0.35
_exptl_crystal_size_mid 0.25
_exptl_crystal_size_min 0.12
_refine_diff_density_max 0.513
_refine_diff_density_min -0.393
_refine_diff_density_rms 0.079
_refine_ls_extinction_coef 0.0005(5)
_refine_ls_extinction_expression Fc^*^=kFc[1+0.001xFc^2^\l^3^/sin(2\q)]^-1/4^
_refine_ls_extinction_method SHELXL
_refine_ls_goodness_of_fit_ref 1.070
_refine_ls_hydrogen_treatment mixed
_refine_ls_matrix_type full
_refine_ls_number_parameters 310
_refine_ls_number_reflns 3289
_refine_ls_number_restraints 0
_refine_ls_restrained_S_all 1.070
_refine_ls_R_factor_all 0.0836
_refine_ls_R_factor_gt 0.0686
_refine_ls_shift/su_max 0.014
_refine_ls_shift/su_mean 0.001
_refine_ls_structure_factor_coef Fsqd
_refine_ls_weighting_details 'calc w=1/[\s^2^(Fo^2^)+(0.0231P)^2^+16.5390P] where P=(Fo^2^+2Fc^2^)/3'
_refine_ls_weighting_scheme calc
_refine_ls_wR_factor_gt 0.1307
_refine_ls_wR_factor_ref 0.1394
_reflns_number_gt 2702
_reflns_number_total 3289
_reflns_threshold_expression >2sigma(I)
_cod_data_source_file ic026089m_s1_3.cif
_cod_data_source_block (3)
_cod_original_sg_symbol_H-M 'P 21/c'
_cod_database_code 4313073
_computing_corr_abs DIFABS

loop_
_symmetry_equiv_pos_as_xyz
'x, y, z'
'-x, y+1/2, -z+1/2'
'-x, -y, -z'
'x, -y-1/2, z-1/2'

loop_
_atom_site_label
_atom_site_type_symbol
_atom_site_fract_x
_atom_site_fract_y
_atom_site_fract_z
_atom_site_U_iso_or_equiv
_atom_site_adp_type
_atom_site_occupancy
_atom_site_symmetry_multiplicity
_atom_site_calc_flag
_atom_site_refinement_flags
_atom_site_disorder_assembly
_atom_site_disorder_group
V1 V 0.73546(10) 0.11951(7) 0.37661(6) 0.0262(4) Uani 1 1 d . . .
N1 N 0.7328(5) 0.2148(3) 0.4172(3) 0.0244(13) Uani 1 1 d . . .
P1 P 0.78059(19) 0.16903(13) 0.25172(10) 0.0398(6) Uani 1 1 d . . .
P2 P 0.73664(18) -0.02634(12) 0.30268(9) 0.0365(5) Uani 1 1 d . . .
P3 P 0.69944(18) 0.04132(12) 0.49209(9) 0.0335(5) Uani 1 1 d . . .
Cl1 Cl 0.52222(16) 0.10817(11) 0.33859(9) 0.0383(5) Uani 1 1 d . . .
Cl2 Cl 0.95062(16) 0.08550(11) 0.38851(10) 0.0409(5) Uani 1 1 d . . .
C1 C 0.7300(6) 0.2950(4) 0.4495(3) 0.0272(16) Uani 1 1 d . . .
C2 C 0.6160(6) 0.3281(4) 0.4727(3) 0.0293(17) Uani 1 1 d . . .
C3 C 0.6161(7) 0.4081(4) 0.5028(4) 0.0397(19) Uani 1 1 d . . .
H3 H 0.5401 0.4310 0.5195 0.048 Uiso 1 1 calc R . .
C4 C 0.7214(7) 0.4546(5) 0.5091(4) 0.045(2) Uani 1 1 d . . .
H4 H 0.7177 0.5102 0.5279 0.054 Uiso 1 1 calc R . .
C5 C 0.8337(7) 0.4213(5) 0.4883(4) 0.0424(19) Uani 1 1 d . . .
H5 H 0.9070 0.4540 0.4938 0.051 Uiso 1 1 calc R . .
C6 C 0.8419(6) 0.3403(4) 0.4593(3) 0.0312(17) Uani 1 1 d . . .
C7 C 0.4952(6) 0.2802(5) 0.4615(4) 0.0405(19) Uani 1 1 d . . .
H7 H 0.5162 0.2196 0.4540 0.049 Uiso 1 1 calc R . .
C8 C 0.4103(7) 0.2862(5) 0.5274(4) 0.057(2) Uani 1 1 d . . .
H8A H 0.3364 0.2513 0.5192 0.085 Uiso 1 1 calc R . .
H8B H 0.3851 0.3448 0.5345 0.085 Uiso 1 1 calc R . .
H8C H 0.4550 0.2662 0.5708 0.085 Uiso 1 1 calc R . .
C9 C 0.4275(8) 0.3120(6) 0.3927(5) 0.067(3) Uani 1 1 d . . .
H9A H 0.3575 0.2747 0.3814 0.101 Uiso 1 1 calc R . .
H9B H 0.4852 0.3123 0.3519 0.101 Uiso 1 1 calc R . .
H9C H 0.3968 0.3692 0.4010 0.101 Uiso 1 1 calc R . .
C10 C 0.9663(6) 0.3020(5) 0.4412(4) 0.0395(19) Uani 1 1 d . . .
H10 H 0.9511 0.2521 0.4092 0.047 Uiso 1 1 calc R . .
C11 C 1.0290(8) 0.2713(6) 0.5107(5) 0.068(3) Uani 1 1 d . . .
H11A H 1.1086 0.2449 0.4990 0.103 Uiso 1 1 calc R . .
H11B H 0.9754 0.2301 0.5345 0.103 Uiso 1 1 calc R . .
H11C H 1.0435 0.3190 0.5433 0.103 Uiso 1 1 calc R . .
C12 C 1.0491(8) 0.3630(5) 0.4006(4) 0.058(2) Uani 1 1 d . . .
H12A H 1.1211 0.3328 0.3816 0.088 Uiso 1 1 calc R . .
H12B H 1.0775 0.4074 0.4339 0.088 Uiso 1 1 calc R . .
H12C H 1.0022 0.3883 0.3603 0.088 Uiso 1 1 calc R . .
C13 C 0.8284(8) 0.0806(5) 0.1956(4) 0.054(2) Uani 1 1 d . . .
H13A H 0.8280 0.0975 0.1438 0.065 Uiso 1 1 calc R . .
H13B H 0.9139 0.0634 0.2092 0.065 Uiso 1 1 calc R . .
C14 C 0.7389(8) 0.0063(5) 0.2065(4) 0.050(2) Uani 1 1 d . . .
H14A H 0.7652 -0.0416 0.1760 0.060 Uiso 1 1 calc R . .
H14B H 0.6541 0.0230 0.1908 0.060 Uiso 1 1 calc R . .
C15 C 0.6549(9) 0.2169(6) 0.2004(5) 0.074(3) Uani 1 1 d . . .
H15A H 0.5842 0.1782 0.1981 0.111 Uiso 1 1 calc R . .
H15B H 0.6828 0.2294 0.1511 0.111 Uiso 1 1 calc R . .
H15C H 0.6296 0.2692 0.2242 0.111 Uiso 1 1 calc R . .
C16 C 0.9053(8) 0.2442(5) 0.2417(4) 0.060(2) Uani 1 1 d . . .
H16A H 0.9810 0.2221 0.2648 0.091 Uiso 1 1 calc R . .
H16B H 0.8824 0.2973 0.2649 0.091 Uiso 1 1 calc R . .
H16C H 0.9203 0.2539 0.1899 0.091 Uiso 1 1 calc R . .
C17 C 0.8699(7) -0.0969(5) 0.3091(4) 0.052(2) Uani 1 1 d . . .
H17A H 0.9461 -0.0654 0.2993 0.078 Uiso 1 1 calc R . .
H17B H 0.8604 -0.1422 0.2734 0.078 Uiso 1 1 calc R . .
H17C H 0.8747 -0.1210 0.3580 0.078 Uiso 1 1 calc R . .
C18 C 0.6086(7) -0.1012(5) 0.3032(4) 0.043(2) Uani 1 1 d . . .
H18A H 0.5302 -0.0713 0.2946 0.065 Uiso 1 1 calc R . .
H18B H 0.6060 -0.1293 0.3505 0.065 Uiso 1 1 calc R . .
H18C H 0.6207 -0.1431 0.2650 0.065 Uiso 1 1 calc R . .
C19 C 0.7574(7) -0.0648(4) 0.5043(4) 0.0429(19) Uani 1 1 d . . .
H19A H 0.8476 -0.0654 0.4978 0.064 Uiso 1 1 calc R . .
H19B H 0.7181 -0.1020 0.4684 0.064 Uiso 1 1 calc R . .
H19C H 0.7378 -0.0844 0.5533 0.064 Uiso 1 1 calc R . .
C20 C 0.5382(7) 0.0330(4) 0.5218(3) 0.0385(18) Uani 1 1 d . . .
H20A H 0.5376 0.0178 0.5739 0.046 Uiso 1 1 calc R . .
H20B H 0.4978 0.0887 0.5165 0.046 Uiso 1 1 calc R . .
C21 C 0.7709(8) 0.0971(5) 0.5677(4) 0.056(2) Uani 1 1 d . . .
H21A H 0.8610 0.0997 0.5608 0.083 Uiso 1 1 calc R . .
H21B H 0.7532 0.0674 0.6131 0.083 Uiso 1 1 calc R . .
H21C H 0.7373 0.1543 0.5700 0.083 Uiso 1 1 calc R . .
C1S C 0.2289(9) 0.0754(7) 0.2570(5) 0.084(3) Uani 1 1 d . . .
H1S1 H 0.1529 0.0738 0.2867 0.101 Uiso 1 1 calc R A 1
H1S2 H 0.2991 0.0940 0.2883 0.101 Uiso 1 1 calc R A 1
Cl1S Cl 0.261(2) -0.0290(17) 0.2193(12) 0.164(9) Uani 0.50 1 d P B 1
Cl2S Cl 0.209(2) 0.1454(15) 0.1831(11) 0.166(10) Uani 0.50 1 d P B 1
Cl3S Cl 0.2401(19) 0.1654(11) 0.2073(11) 0.123(6) Uani 0.50 1 d P B 2
Cl4S Cl 0.2150(17) -0.0154(13) 0.2087(9) 0.131(6) Uani 0.50 1 d P B 2

loop_
_atom_site_aniso_label
_atom_site_aniso_U_11
_atom_site_aniso_U_22
_atom_site_aniso_U_33
_atom_site_aniso_U_23
_atom_site_aniso_U_13
_atom_site_aniso_U_12
V1 0.0264(7) 0.0269(7) 0.0252(7) -0.0023(5) 0.0006(5) -0.0012(5)
N1 0.021(3) 0.026(3) 0.027(3) 0.002(3) -0.002(2) -0.001(2)
P1 0.0484(13) 0.0408(12) 0.0302(11) 0.0034(9) 0.0011(9) -0.0090(10)
P2 0.0414(13) 0.0361(12) 0.0321(11) -0.0075(9) 0.0032(9) -0.0023(9)
P3 0.0348(12) 0.0382(12) 0.0275(10) -0.0006(8) 0.0000(8) -0.0002(9)
Cl1 0.0331(11) 0.0402(11) 0.0416(10) -0.0026(8) -0.0046(8) -0.0022(8)
Cl2 0.0269(10) 0.0446(12) 0.0513(11) -0.0058(9) -0.0003(8) 0.0035(9)
C1 0.031(4) 0.029(4) 0.022(4) 0.005(3) -0.004(3) 0.006(3)
C2 0.023(4) 0.025(4) 0.040(4) 0.000(3) -0.002(3) 0.004(3)
C3 0.032(5) 0.039(5) 0.048(5) -0.001(4) 0.010(4) 0.003(4)
C4 0.051(6) 0.027(4) 0.057(5) -0.011(4) 0.008(4) 0.008(4)
C5 0.042(5) 0.039(5) 0.046(4) -0.004(4) -0.003(4) -0.010(4)
C6 0.035(5) 0.034(4) 0.024(4) 0.002(3) -0.001(3) -0.009(4)
C7 0.035(5) 0.037(4) 0.049(5) -0.001(4) -0.001(4) 0.005(4)
C8 0.047(5) 0.060(6) 0.064(5) -0.012(4) 0.013(4) -0.014(4)
C9 0.058(6) 0.074(7) 0.070(6) -0.002(5) -0.017(5) 0.022(5)
C10 0.022(4) 0.041(5) 0.056(5) -0.010(4) 0.013(4) -0.006(4)
C11 0.041(5) 0.086(7) 0.079(6) 0.009(5) -0.002(5) 0.011(5)
C12 0.050(6) 0.059(6) 0.066(6) -0.004(5) 0.015(4) -0.014(4)
C13 0.065(6) 0.056(5) 0.043(5) -0.008(4) 0.020(4) -0.018(5)
C14 0.068(6) 0.050(5) 0.032(4) -0.015(4) 0.005(4) -0.013(4)
C15 0.075(7) 0.084(7) 0.063(6) 0.031(5) -0.010(5) -0.003(6)
C16 0.066(6) 0.063(6) 0.052(5) 0.004(4) 0.015(4) -0.023(5)
C17 0.053(6) 0.050(5) 0.053(5) -0.015(4) 0.008(4) 0.008(4)
C18 0.046(5) 0.045(5) 0.040(4) -0.009(4) 0.008(4) -0.011(4)
C19 0.056(5) 0.033(4) 0.039(4) 0.004(3) -0.006(4) 0.008(4)
C20 0.042(5) 0.042(5) 0.032(4) 0.005(3) 0.010(3) -0.009(4)
C21 0.074(6) 0.057(6) 0.035(4) -0.002(4) 0.002(4) -0.013(5)
C1S 0.065(7) 0.104(9) 0.083(7) 0.012(6) -0.021(6) -0.019(6)
Cl1S 0.20(2) 0.161(11) 0.135(9) 0.026(7) -0.086(11) -0.043(12)
Cl2S 0.130(15) 0.26(2) 0.112(11) 0.089(12) 0.037(10) 0.061(12)
Cl3S 0.099(8) 0.114(7) 0.155(15) 0.071(8) 0.003(8) 0.017(5)
Cl4S 0.126(11) 0.153(13) 0.115(10) -0.060(10) -0.003(8) -0.053(8)

loop_
_atom_type_symbol
_atom_type_description
_atom_type_scat_dispersion_real
_atom_type_scat_dispersion_imag
_atom_type_scat_source
C C 0.0033 0.0016 'International Tables Vol C Tables 4.2.6.8 and 6.1.1.4'
H H 0.0000 0.0000 'International Tables Vol C Tables 4.2.6.8 and 6.1.1.4'
N N 0.0061 0.0033 'International Tables Vol C Tables 4.2.6.8 and 6.1.1.4'
P P 0.1023 0.0942 'International Tables Vol C Tables 4.2.6.8 and 6.1.1.4'
Cl Cl 0.1484 0.1585 'International Tables Vol C Tables 4.2.6.8 and 6.1.1.4'
V V 0.3005 0.5294 'International Tables Vol C Tables 4.2.6.8 and 6.1.1.4'

loop_
_geom_angle_atom_site_label_1
_geom_angle_atom_site_label_2
_geom_angle_atom_site_label_3
_geom_angle
_geom_angle_site_symmetry_1
_geom_angle_site_symmetry_3
_geom_angle_publ_flag
N1 V1 Cl2 100.60(18) . . ?
N1 V1 Cl1 100.09(18) . . ?
Cl2 V1 Cl1 159.13(8) . . ?
N1 V1 P1 97.44(17) . . ?
Cl2 V1 P1 87.52(8) . . ?
Cl1 V1 P1 87.17(7) . . ?
N1 V1 P3 93.81(17) . . ?
Cl2 V1 P3 88.23(7) . . ?
Cl1 V1 P3 93.06(7) . . ?
P1 V1 P3 168.54(8) . . ?
N1 V1 P2 175.78(17) . . ?
Cl2 V1 P2 80.84(7) . . ?
Cl1 V1 P2 78.33(7) . . ?
P1 V1 P2 78.62(7) . . ?
P3 V1 P2 90.19(7) . . ?
C1 N1 V1 178.8(4) . . ?
C16 P1 C15 102.7(4) . . ?
C16 P1 C13 103.7(4) . . ?
C15 P1 C13 104.1(4) . . ?
C16 P1 V1 117.2(3) . . ?
C15 P1 V1 117.6(3) . . ?
C13 P1 V1 109.9(3) . . ?
C18 P2 C17 101.1(4) . . ?
C18 P2 C14 102.0(3) . . ?
C17 P2 C14 102.5(4) . . ?
C18 P2 V1 123.5(2) . . ?
C17 P2 V1 120.4(3) . . ?
C14 P2 V1 104.1(2) . . ?
C19 P3 C21 102.6(4) . . ?
C19 P3 C20 102.8(4) . . ?
C21 P3 C20 101.6(4) . . ?
C19 P3 V1 120.8(2) . . ?
C21 P3 V1 110.0(3) . . ?
C20 P3 V1 116.6(2) . . ?
C2 C1 N1 119.4(6) . . ?
C2 C1 C6 121.1(6) . . ?
N1 C1 C6 119.5(6) . . ?
C3 C2 C1 117.9(6) . . ?
C3 C2 C7 120.7(6) . . ?
C1 C2 C7 121.4(6) . . ?
C4 C3 C2 122.0(7) . . ?
C3 C4 C5 120.1(7) . . ?
C4 C5 C6 121.3(7) . . ?
C5 C6 C1 117.4(6) . . ?
C5 C6 C10 121.1(6) . . ?
C1 C6 C10 121.5(6) . . ?
C2 C7 C8 112.3(6) . . ?
C2 C7 C9 110.1(6) . . ?
C8 C7 C9 110.5(6) . . ?
C6 C10 C11 109.3(6) . . ?
C6 C10 C12 112.2(6) . . ?
C11 C10 C12 111.2(7) . . ?
C14 C13 P1 109.7(5) . . ?
C13 C14 P2 110.8(5) . . ?
C20 C20 P3 113.2(6) 3_656 . ?
Cl4S C1S Cl3S 116.0(11) . . ?
Cl4S C1S Cl2S 97.0(11) . . ?
Cl3S C1S Cl2S 21.2(12) . . ?
Cl4S C1S Cl1S 18.1(10) . . ?
Cl3S C1S Cl1S 122.8(13) . . ?
Cl2S C1S Cl1S 107.4(12) . . ?

loop_
_geom_bond_atom_site_label_1
_geom_bond_atom_site_label_2
_geom_bond_distance
_geom_bond_site_symmetry_2
_geom_bond_publ_flag
V1 N1 1.691(5) . ?
V1 Cl2 2.387(2) . ?
V1 Cl1 2.400(2) . ?
V1 P1 2.484(2) . ?
V1 P3 2.497(2) . ?
V1 P2 2.689(2) . ?
N1 C1 1.407(8) . ?
P1 C16 1.809(8) . ?
P1 C15 1.810(8) . ?
P1 C13 1.823(8) . ?
P2 C18 1.821(7) . ?
P2 C17 1.824(8) . ?
P2 C14 1.847(7) . ?
P3 C19 1.813(7) . ?
P3 C21 1.815(7) . ?
P3 C20 1.830(7) . ?
C1 C2 1.406(9) . ?
C1 C6 1.414(9) . ?
C2 C3 1.388(9) . ?
C2 C7 1.519(9) . ?
C3 C4 1.358(10) . ?
C4 C5 1.378(10) . ?
C5 C6 1.397(10) . ?
C6 C10 1.512(10) . ?
C7 C8 1.531(10) . ?
C7 C9 1.540(10) . ?
C10 C11 1.520(11) . ?
C10 C12 1.521(10) . ?
C13 C14 1.539(10) . ?
C20 C20 1.552(13) 3_656 ?
C1S Cl4S 1.70(2) . ?
C1S Cl3S 1.705(19) . ?
C1S Cl2S 1.77(2) . ?
C1S Cl1S 1.83(3) . ?
